data_4081441
loop_
_publ_author_name
'Kruckenberg, Achim'
'Wadepohl, Hubert'
'Gade, Lutz H.'

_publ_section_title
;
 Bis(diisopropylphosphinomethyl)amine Nickel(II) and Nickel(0) Complexes:
 Coordination Chemistry, Reactivity, and Catalytic Decarbonylative C--H
 Arylation of Benzoxazole
;
_journal_issue 18
_journal_name_full Organometallics
_journal_page_first 5153
_journal_paper_doi 10.1021/om400711d
_journal_volume 32
_journal_year 2013
_chemical_formula_moiety 'C21 H41 N Ni O P2'
_chemical_formula_sum 'C21 H41 N Ni O P2'
_chemical_formula_weight 444.20
_chemical_properties_physical air-sensitive
_space_group_crystal_system monoclinic
_space_group_IT_number 14
_space_group_name_Hall '-P 2yn'
_space_group_name_H-M_alt 'P 1 21/n 1'
_symmetry_cell_setting monoclinic
_symmetry_Int_Tables_number 14
_symmetry_space_group_name_Hall '-P 2yn'
_symmetry_space_group_name_H-M 'P 1 21/n 1'
_atom_sites_solution_hydrogens mixed
_atom_sites_solution_primary iterative
_atom_sites_solution_secondary difmap
_audit_block_code ga_ak51
_audit_creation_date
;
'Mon Feb 04 15:45:11 2013'
;
_audit_update_record 'Thu Jul  4 12:02:56 CEST 2013'
_cell_angle_alpha 90
_cell_angle_beta 99.531(2)
_cell_angle_gamma 90
_cell_formula_units_Z 4
_cell_length_a 7.62335(17)
_cell_length_b 16.8000(3)
_cell_length_c 18.4072(4)
_cell_measurement_reflns_used 12958
_cell_measurement_temperature 110(1)
_cell_measurement_theta_max 71.2330
_cell_measurement_theta_min 4.8660
_cell_volume 2324.91(8)
_computing_cell_refinement
;
CrysAlisPro, Agilent Technologies,
Version 1.171.36.24 (release 03-12-2012 CrysAlis171 .NET)
(compiled Dec  3 2012,18:21:49)
;
_computing_data_collection
;
CrysAlisPro, Agilent Technologies,
Version 1.171.36.24 (release 03-12-2012 CrysAlis171 .NET)
(compiled Dec  3 2012,18:21:49)
;
_computing_data_reduction
;
CrysAlisPro, Agilent Technologies,
Version 1.171.36.24 (release 03-12-2012 CrysAlis171 .NET)
(compiled Dec  3 2012,18:21:49)
;
_computing_molecular_graphics
;
O. V. Dolomanov, L. J. Bourhis, R. J. Gildea, J. A. K. Howard and H. Puschmann,
OLEX2: a complete structure solution, refinement and analysis program.
J. Appl. Cryst. (2009). 42, 339-341.
;
_computing_publication_material 'encif (Wadepohl, 2009-13); encifer 1.4 (CCDC, 2011)'
_computing_structure_refinement 'SHELXL-2013 (Sheldrick, 2013)'
_computing_structure_solution 'SUPERFLIP (Palatinus, 2007-2009)'
_diffrn_ambient_temperature 110(1)
_diffrn_detector 'CCD plate'
_diffrn_detector_area_resol_mean 15.9241
_diffrn_detector_type 'Agilent EOS'
_diffrn_measured_fraction_theta_full 1.000
_diffrn_measured_fraction_theta_max 0.997
_diffrn_measurement_details
;
  1 omega  -26.00   -1.00   0.5000   15.0000
omega____ theta____ kappa____ phi______ frames
    -        0.0000  -57.0000  -60.0000 50

  2 omega  -10.00   69.00   0.5000   15.0000
omega____ theta____ kappa____ phi______ frames
    -        0.0000   57.0000    0.0000 158

  3 omega  -69.00  -14.00   0.5000   15.0000
omega____ theta____ kappa____ phi______ frames
    -        0.0000  -57.0000 -150.0000 110

  4 omega  -13.00   23.00   0.5000   15.0000
omega____ theta____ kappa____ phi______ frames
    -       14.0000   74.0000  134.9272 72

  5 omega    7.00   36.00   0.5000   15.0000
omega____ theta____ kappa____ phi______ frames
    -       18.0000   79.0000 -161.0484 58

  6 omega  -25.00    0.00   0.5000   20.0000
omega____ theta____ kappa____ phi______ frames
    -      -30.0000  -79.0000  -65.8551 50

  7 omega   15.00   43.00   0.5000   20.0000
omega____ theta____ kappa____ phi______ frames
    -       42.0000   79.0000   54.1561 56

  8 omega   10.00   35.00   0.5000   20.0000
omega____ theta____ kappa____ phi______ frames
    -       42.0000   80.0000 -175.9263 50

  9 omega  -50.00  -12.00   0.5000   20.0000
omega____ theta____ kappa____ phi______ frames
    -      -42.5000  -77.0000 -120.0000 76

 10 omega  -71.00   27.00   0.5000   20.0000
omega____ theta____ kappa____ phi______ frames
    -      -42.5000   77.0000 -120.0000 196

 11 omega  -57.00  -12.00   0.5000   20.0000
omega____ theta____ kappa____ phi______ frames
    -      -42.5000  -77.0000   90.0000 90

 12 omega  -68.00  -15.00   0.5000   20.0000
omega____ theta____ kappa____ phi______ frames
    -      -42.5000  -77.0000 -150.0000 106

 13 omega  -93.00  -61.00   0.5000   20.0000
omega____ theta____ kappa____ phi______ frames
    -      -42.5000  -77.0000   90.0000 64

 14 omega  -72.00   27.00   0.5000   20.0000
omega____ theta____ kappa____ phi______ frames
    -      -42.5000   77.0000   30.0000 198

 15 omega   17.00   44.00   0.5000   20.0000
omega____ theta____ kappa____ phi______ frames
    -       46.0000   78.0000  -12.4688 54

 16 omega   14.00   42.00   0.5000   20.0000
omega____ theta____ kappa____ phi______ frames
    -       46.0000   80.0000 -133.4081 56

 17 omega   15.00   40.00   0.5000   20.0000
omega____ theta____ kappa____ phi______ frames
    -       46.0000   78.0000  -65.6831 50

 18 omega   23.00   50.00   0.5000   20.0000
omega____ theta____ kappa____ phi______ frames
    -       46.0000   77.0000   91.8913 54

 19 omega   15.00   40.00   0.5000   20.0000
omega____ theta____ kappa____ phi______ frames
    -       46.0000   79.0000  -48.9147 50

 20 omega   18.00   43.00   0.5000   20.0000
omega____ theta____ kappa____ phi______ frames
    -       50.0000   80.0000   40.6915 50

 21 omega   19.00   45.00   0.5000   20.0000
omega____ theta____ kappa____ phi______ frames
    -       50.0000   79.0000  107.1348 52

 22 omega   19.00   44.00   0.5000   20.0000
omega____ theta____ kappa____ phi______ frames
    -       50.0000   79.0000  142.7677 50

 23 omega   19.00   44.00   0.5000   20.0000
omega____ theta____ kappa____ phi______ frames
    -       50.0000   79.0000  -47.5822 50

 24 omega   19.00   44.00   0.5000   20.0000
omega____ theta____ kappa____ phi______ frames
    -       50.0000   79.0000   62.8639 50

 25 omega   19.00   45.00   0.5000   20.0000
omega____ theta____ kappa____ phi______ frames
    -       50.0000   78.0000  122.2224 52

 26 omega   18.00   43.00   0.5000   20.0000
omega____ theta____ kappa____ phi______ frames
    -       50.0000   80.0000 -177.6820 50

 27 omega   27.00   54.00   0.5000   20.0000
omega____ theta____ kappa____ phi______ frames
    -       54.0000   76.0000   67.2267 54

 28 omega   23.00   48.00   0.5000   20.0000
omega____ theta____ kappa____ phi______ frames
    -       54.0000   78.0000  -88.3147 50

 29 omega   27.00   52.00   0.5000   20.0000
omega____ theta____ kappa____ phi______ frames
    -       54.0000   73.0000 -171.9377 50

 30 omega   28.00   55.00   0.5000   20.0000
omega____ theta____ kappa____ phi______ frames
    -       54.0000   76.0000  -12.9662 54

 31 omega   30.00   55.00   0.5000   20.0000
omega____ theta____ kappa____ phi______ frames
    -       58.0000   76.0000  -42.2901 50

 32 omega   30.00   57.00   0.5000   20.0000
omega____ theta____ kappa____ phi______ frames
    -       58.0000   75.0000  -32.0250 54

 33 omega   29.00   55.00   0.5000   20.0000
omega____ theta____ kappa____ phi______ frames
    -       58.0000   76.0000   13.9408 52

 34 omega   28.00   55.00   0.5000   20.0000
omega____ theta____ kappa____ phi______ frames
    -       58.0000   77.0000  -57.2827 54

 35 omega   30.00   69.00   0.5000   20.0000
omega____ theta____ kappa____ phi______ frames
    -       58.0000   76.0000  132.4511 78

 36 omega   37.00   64.00   0.5000   20.0000
omega____ theta____ kappa____ phi______ frames
    -       58.0000   72.0000 -146.7317 54

 37 omega   30.00   57.00   0.5000   20.0000
omega____ theta____ kappa____ phi______ frames
    -       58.0000   76.0000  -69.7413 54

 38 omega   38.00   65.00   0.5000   20.0000
omega____ theta____ kappa____ phi______ frames
    -       62.0000   68.0000  167.6392 54

 39 omega   36.00   61.00   0.5000   20.0000
omega____ theta____ kappa____ phi______ frames
    -       62.0000   71.0000   35.0496 50

 40 omega   34.00   61.00   0.5000   20.0000
omega____ theta____ kappa____ phi______ frames
    -       62.0000   76.0000 -172.6726 54

 41 omega   69.00   94.00   0.5000   20.0000
omega____ theta____ kappa____ phi______ frames
    -       62.0000  -80.0000  -75.1193 50

 42 omega   32.00   59.00   0.5000   20.0000
omega____ theta____ kappa____ phi______ frames
    -       62.0000   77.0000  111.5765 54

 43 omega  105.00  130.00   0.5000   20.0000
omega____ theta____ kappa____ phi______ frames
    -       62.0000   68.0000  167.6392 50

 44 omega   36.00   63.00   0.5000   20.0000
omega____ theta____ kappa____ phi______ frames
    -       66.0000   77.0000   79.6465 54

 45 omega   86.00  113.00   0.5000   20.0000
omega____ theta____ kappa____ phi______ frames
    -       66.0000   77.0000   79.6465 54

 46 omega   47.00   75.00   0.5000   20.0000
omega____ theta____ kappa____ phi______ frames
    -       66.0000   52.0000  169.2065 56

 47 omega   77.00  133.00   0.5000   20.0000
omega____ theta____ kappa____ phi______ frames
    -       66.0000   71.0000 -113.4972 112

 48 omega   39.00   70.00   0.5000   20.0000
omega____ theta____ kappa____ phi______ frames
    -       66.0000   71.0000 -113.4972 62

 49 omega   65.00   92.00   0.5000   20.0000
omega____ theta____ kappa____ phi______ frames
    -       70.0000   52.0000  152.4653 54

 50 omega   53.00   80.00   0.5000   20.0000
omega____ theta____ kappa____ phi______ frames
    -       70.0000   60.0000  174.5834 54

 51 omega    0.00  102.00   0.5000   20.0000
omega____ theta____ kappa____ phi______ frames
    -       70.0000  -80.0000   75.4945 204

 52 omega   48.00  101.00   0.5000   20.0000
omega____ theta____ kappa____ phi______ frames
    -       70.0000   63.0000  -39.6891 106

 53 omega  113.00  140.00   0.5000   20.0000
omega____ theta____ kappa____ phi______ frames
    -       70.0000   76.0000   63.9292 54

 54 omega   41.00   68.00   0.5000   20.0000
omega____ theta____ kappa____ phi______ frames
    -       70.0000   76.0000   63.9292 54

 55 omega   40.00   67.00   0.5000   20.0000
omega____ theta____ kappa____ phi______ frames
    -       70.0000   77.0000 -117.6678 54

 56 omega   45.00   72.00   0.5000   20.0000
omega____ theta____ kappa____ phi______ frames
    -       74.0000   75.0000   13.2719 54

 57 omega  106.00  133.00   0.5000   20.0000
omega____ theta____ kappa____ phi______ frames
    -       74.0000   77.0000  -33.4456 54

 58 omega   44.00   92.00   0.5000   20.0000
omega____ theta____ kappa____ phi______ frames
    -       74.0000   77.0000  -33.4456 96

 59 omega   45.00   71.00   0.5000   20.0000
omega____ theta____ kappa____ phi______ frames
    -       74.0000   75.0000 -173.2552 52

 60 omega   44.00   71.00   0.5000   20.0000
omega____ theta____ kappa____ phi______ frames
    -       74.0000   77.0000 -154.6068 54

 61 omega   49.00   92.00   0.5000   20.0000
omega____ theta____ kappa____ phi______ frames
    -       74.0000   69.0000  -84.4389 86

 62 omega   48.00   75.00   0.5000   20.0000
omega____ theta____ kappa____ phi______ frames
    -       78.0000   77.0000 -132.9010 54

 63 omega   57.00  111.00   0.5000   20.0000
omega____ theta____ kappa____ phi______ frames
    -       78.0000   71.0000   69.5958 108

 64 omega   56.00  133.00   0.5000   20.0000
omega____ theta____ kappa____ phi______ frames
    -       78.0000   66.0000   -0.8161 154

 65 omega   53.00  146.00   0.5000   20.0000
omega____ theta____ kappa____ phi______ frames
    -       78.0000   71.0000  110.5868 186

 66 omega   38.00   85.00   0.5000   20.0000
omega____ theta____ kappa____ phi______ frames
    -       78.0000  -80.0000 -112.6767 94

 67 omega   73.00  100.00   0.5000   20.0000
omega____ theta____ kappa____ phi______ frames
    -       78.0000  -78.0000  -23.4721 54

 68 omega   53.00   80.00   0.5000   20.0000
omega____ theta____ kappa____ phi______ frames
    -       82.0000   77.0000    7.9994 54

 69 omega   63.00   94.00   0.5000   20.0000
omega____ theta____ kappa____ phi______ frames
    -       82.0000   51.0000 -155.1783 62

 70 omega   59.00   86.00   0.5000   20.0000
omega____ theta____ kappa____ phi______ frames
    -       82.0000   64.0000 -152.0687 54

 71 omega   69.00  150.00   0.5000   20.0000
omega____ theta____ kappa____ phi______ frames
    -       82.0000   52.0000  -51.3909 162

 72 omega   67.00  115.00   0.5000   25.0000
omega____ theta____ kappa____ phi______ frames
    -       86.0000   52.0000 -179.9263 96

 73 omega   60.00  143.00   0.5000   25.0000
omega____ theta____ kappa____ phi______ frames
    -       86.0000   74.0000  -95.2977 166

 74 omega   59.00   91.00   0.5000   25.0000
omega____ theta____ kappa____ phi______ frames
    -       86.0000   72.0000  -38.0475 64

 75 omega   58.00   85.00   0.5000   25.0000
omega____ theta____ kappa____ phi______ frames
    -       86.0000   75.0000   38.3320 54

 76 omega   61.00   86.00   0.5000   25.0000
omega____ theta____ kappa____ phi______ frames
    -       86.0000   73.0000 -125.5040 50

 77 omega   62.00   89.00   0.5000   25.0000
omega____ theta____ kappa____ phi______ frames
    -       86.0000   67.0000 -141.4336 54

 78 omega   68.00  102.00   0.5000   25.0000
omega____ theta____ kappa____ phi______ frames
    -       86.0000   54.0000  102.6459 68

 79 omega   61.00   87.00   0.5000   25.0000
omega____ theta____ kappa____ phi______ frames
    -       90.0000   76.0000 -141.5889 52

 80 omega   68.00   95.00   0.5000   25.0000
omega____ theta____ kappa____ phi______ frames
    -       90.0000   51.0000   21.3216 54

 81 omega   60.00   89.00   0.5000   25.0000
omega____ theta____ kappa____ phi______ frames
    -       90.0000   77.0000  -32.9704 58

 82 omega   77.00  109.00   0.5000   25.0000
omega____ theta____ kappa____ phi______ frames
    -       98.0000   50.0000   38.8456 64

 83 omega  127.00  154.00   0.5000   25.0000
omega____ theta____ kappa____ phi______ frames
    -       98.0000   54.0000 -130.7659 54

 84 omega   79.00  110.00   0.5000   25.0000
omega____ theta____ kappa____ phi______ frames
    -       98.0000   54.0000 -130.7659 62

 85 omega   76.00  103.00   0.5000   25.0000
omega____ theta____ kappa____ phi______ frames
    -       98.0000   65.0000 -114.6225 54

 86 omega   79.00  108.00   0.5000   25.0000
omega____ theta____ kappa____ phi______ frames
    -      102.0000   67.0000  -59.7868 58

 87 omega   87.00  114.00   0.5000   25.0000
omega____ theta____ kappa____ phi______ frames
    -      110.2342   38.0000 -180.0000 54

 88 omega   89.00  124.00   0.5000   25.0000
omega____ theta____ kappa____ phi______ frames
    -      110.2342   64.0000  150.0000 70

 89 omega   89.00  178.00   0.5000   25.0000
omega____ theta____ kappa____ phi______ frames
    -      110.2342   64.0000    0.0000 178

 90 omega   74.00  139.00   0.5000   25.0000
omega____ theta____ kappa____ phi______ frames
    -      110.2342  -79.0000 -173.0566 130

 91 omega   82.00  109.00   0.5000   25.0000
omega____ theta____ kappa____ phi______ frames
    -      110.2342   77.0000  -30.0000 54

 92 omega   41.00   67.00   0.5000   25.0000
omega____ theta____ kappa____ phi______ frames
    -      110.2342  -79.0000 -173.0566 52

 93 omega   86.00  157.00   0.5000   25.0000
omega____ theta____ kappa____ phi______ frames
    -      110.2342   38.0000    0.0000 142

 94 omega   89.00  127.00   0.5000   25.0000
omega____ theta____ kappa____ phi______ frames
    -      110.2342   64.0000 -180.0000 76

 95 omega   44.00  114.00   0.5000   25.0000
omega____ theta____ kappa____ phi______ frames
    -      110.2342  -80.0000  137.9753 140

 96 omega  121.00  178.00   0.5000   25.0000
omega____ theta____ kappa____ phi______ frames
    -      110.2342   64.0000   90.0000 114

 97 omega   89.00  116.00   0.5000   25.0000
omega____ theta____ kappa____ phi______ frames
    -      110.2342   64.0000   90.0000 54

 98 omega   88.00  122.00   0.5000   25.0000
omega____ theta____ kappa____ phi______ frames
    -      110.2342   64.0000  120.0000 68

 99 omega   89.00  178.00   0.5000   25.0000
omega____ theta____ kappa____ phi______ frames
    -      110.2342   64.0000   30.0000 178

100 omega  147.00  176.00   0.5000   25.0000
omega____ theta____ kappa____ phi______ frames
    -      110.2342   64.0000 -120.0000 58

101 omega   88.00  115.00   0.5000   25.0000
omega____ theta____ kappa____ phi______ frames
    -      110.2342   64.0000 -120.0000 54

102 omega  139.00  166.00   0.5000   25.0000
omega____ theta____ kappa____ phi______ frames
    -      110.2342   77.0000 -180.0000 54

103 omega   81.00  106.00   0.5000   25.0000
omega____ theta____ kappa____ phi______ frames
    -      110.2342   77.0000 -180.0000 50

104 omega   79.00  106.00   0.5000   25.0000
omega____ theta____ kappa____ phi______ frames
    -      110.2342  -80.0000  -23.4854 54

105 omega   82.00  177.00   0.5000   25.0000
omega____ theta____ kappa____ phi______ frames
    -      110.2342   77.0000  -60.0000 190

106 omega   82.00  139.00   0.5000   25.0000
omega____ theta____ kappa____ phi______ frames
    -      110.2342  -79.0000  -59.3550 114

107 omega   42.00   74.00   0.5000   25.0000
omega____ theta____ kappa____ phi______ frames
    -      110.2342  -79.0000  -59.3550 64

108 omega  110.00  177.00   0.5000   25.0000
omega____ theta____ kappa____ phi______ frames
    -      110.2342   77.0000  150.0000 134

109 omega   80.00  107.00   0.5000   25.0000
omega____ theta____ kappa____ phi______ frames
    -      110.2342   77.0000  150.0000 54

110 omega  143.00  170.00   0.5000   25.0000
omega____ theta____ kappa____ phi______ frames
    -      110.2342   64.0000  -30.0000 54

111 omega   89.00  118.00   0.5000   25.0000
omega____ theta____ kappa____ phi______ frames
    -      110.2342   64.0000  -30.0000 58

112 omega   80.00  106.00   0.5000   25.0000
omega____ theta____ kappa____ phi______ frames
    -      110.2342   77.0000  -90.0000 52

113 omega   81.00  106.00   0.5000   25.0000
omega____ theta____ kappa____ phi______ frames
    -      110.2342   77.0000    0.0000 50

114 omega   80.00  107.00   0.5000   25.0000
omega____ theta____ kappa____ phi______ frames
    -      110.2342   77.0000   90.0000 54

115 omega  140.00  167.00   0.5000   25.0000
omega____ theta____ kappa____ phi______ frames
    -      110.2342   77.0000  120.0000 54

116 omega   83.00  110.00   0.5000   25.0000
omega____ theta____ kappa____ phi______ frames
    -      110.2342   77.0000  120.0000 54

117 omega   80.00  106.00   0.5000   25.0000
omega____ theta____ kappa____ phi______ frames
    -      110.2342   77.0000   30.0000 52

118 omega   81.00  177.00   0.5000   25.0000
omega____ theta____ kappa____ phi______ frames
    -      110.2342   77.0000 -150.0000 192

119 omega   88.00  132.00   0.5000   25.0000
omega____ theta____ kappa____ phi______ frames
    -      110.2342   50.0000  -90.0000 88

120 omega   89.00  177.00   0.5000   25.0000
omega____ theta____ kappa____ phi______ frames
    -      110.2342   64.0000   60.0000 176

121 omega   98.00  125.00   0.5000   25.0000
omega____ theta____ kappa____ phi______ frames
    -      110.2342   50.0000 -180.0000 54

122 omega   89.00  177.00   0.5000   25.0000
omega____ theta____ kappa____ phi______ frames
    -      110.2342   64.0000  -90.0000 176

123 omega   98.00  176.00   0.5000   25.0000
omega____ theta____ kappa____ phi______ frames
    -      110.2342   50.0000  120.0000 156

124 omega   75.00  100.00   0.5000   25.0000
omega____ theta____ kappa____ phi______ frames
    -      110.2342  -80.0000   78.8260 50

125 omega   43.00  114.00   0.5000   25.0000
omega____ theta____ kappa____ phi______ frames
    -      110.2342  -79.0000   34.2013 142

126 omega   88.00  160.00   0.5000   25.0000
omega____ theta____ kappa____ phi______ frames
    -      110.2342   38.0000 -150.0000 144

127 omega   87.00  114.00   0.5000   25.0000
omega____ theta____ kappa____ phi______ frames
    -      110.2342  -80.0000  100.3321 54

128 omega   42.00   69.00   0.5000   25.0000
omega____ theta____ kappa____ phi______ frames
    -      110.2342  -80.0000  100.3321 54

129 omega   40.00  140.00   0.5000   25.0000
omega____ theta____ kappa____ phi______ frames
    -      110.2342  -80.0000 -116.6825 200

130 omega   89.00  138.00   0.5000   25.0000
omega____ theta____ kappa____ phi______ frames
    -      110.2342   38.0000  150.0000 98

131 omega   86.00  113.00   0.5000   25.0000
omega____ theta____ kappa____ phi______ frames
    -      110.2342   38.0000  -90.0000 54

132 omega  -69.00    7.00   0.5000   15.0000
omega____ theta____ kappa____ phi______ frames
    -        0.0000  -57.0000  -90.0000 152

;
_diffrn_measurement_device '\k-geometry diffractometer'
_diffrn_measurement_device_type 'Agilent SuperNova, Dual, Cu at zero, Eos'
_diffrn_measurement_method '\w scans'
_diffrn_measurement_specimen_support 'polyimid foil'
_diffrn_orient_matrix_UB_11 -0.0487615000
_diffrn_orient_matrix_UB_12 -0.0117023000
_diffrn_orient_matrix_UB_13 -0.0839098000
_diffrn_orient_matrix_UB_21 0.1479107000
_diffrn_orient_matrix_UB_22 0.0586175000
_diffrn_orient_matrix_UB_23 -0.0119582000
_diffrn_orient_matrix_UB_31 0.1331324000
_diffrn_orient_matrix_UB_32 -0.0695543000
_diffrn_orient_matrix_UB_33 0.0040882000
_diffrn_radiation_monochromator mirror
_diffrn_radiation_probe x-ray
_diffrn_radiation_type 'Cu K\a'
_diffrn_radiation_wavelength 1.5418
_diffrn_reflns_av_R_equivalents 0.084
_diffrn_reflns_av_unetI/netI 0.0535
_diffrn_reflns_Laue_measured_fraction_full 1.000
_diffrn_reflns_Laue_measured_fraction_max 0.997
_diffrn_reflns_limit_h_max 9
_diffrn_reflns_limit_h_min -9
_diffrn_reflns_limit_k_max 20
_diffrn_reflns_limit_k_min -20
_diffrn_reflns_limit_l_max 22
_diffrn_reflns_limit_l_min -22
_diffrn_reflns_number 62862
_diffrn_reflns_point_group_measured_fraction_full 1.000
_diffrn_reflns_point_group_measured_fraction_max 0.997
_diffrn_reflns_theta_full 67.684
_diffrn_reflns_theta_max 71.940
_diffrn_reflns_theta_min 3.585
_diffrn_source 'microfocus X-Ray tube'
_diffrn_source_type 'Agilent SuperNova (Cu) X-ray Source'
_exptl_absorpt_coefficient_mu 2.566
_exptl_absorpt_correction_T_max 1.00000
_exptl_absorpt_correction_T_min 0.77409
_exptl_absorpt_correction_type multi-scan
_exptl_absorpt_process_details
;
CrysAlisPro, Agilent Technologies,
Version 1.171.36.24 (release 03-12-2012 CrysAlis171 .NET)
(compiled Dec  3 2012,18:21:49)
Empirical absorption correction using spherical harmonics,
 implemented in SCALE3 ABSPACK scaling algorithm.
;
_exptl_crystal_colour colourless
_exptl_crystal_density_diffrn 1.269
_exptl_crystal_description needle
_exptl_crystal_F_000 960
_exptl_crystal_size_max 0.2457
_exptl_crystal_size_mid 0.0720
_exptl_crystal_size_min 0.0110
_refine_diff_density_max 0.890
_refine_diff_density_min -0.726
_refine_diff_density_rms 0.088
_refine_ls_extinction_method none
_refine_ls_goodness_of_fit_ref 1.065
_refine_ls_hydrogen_treatment mixed
_refine_ls_matrix_type full
_refine_ls_number_parameters 256
_refine_ls_number_reflns 8565
_refine_ls_number_restraints 6
_refine_ls_restrained_S_all 1.064
_refine_ls_R_factor_all 0.0894
_refine_ls_R_factor_gt 0.0635
_refine_ls_shift/su_max 0.000
_refine_ls_shift/su_mean 0.000
_refine_ls_structure_factor_coef Fsqd
_refine_ls_weighting_details 'w=1/[\s^2^(Fo^2^)+(0.0958P)^2^+2.1706P] where P=(Fo^2^+2Fc^2^)/3'
_refine_ls_weighting_scheme calc
_refine_ls_wR_factor_gt 0.1559
_refine_ls_wR_factor_ref 0.1710
_reflns_Friedel_coverage 0.000
_reflns_number_gt 6715
_reflns_number_total 8565
_reflns_threshold_expression 'I > 2\s(I)'
_cod_data_source_file om400711d_si_002.cif
_cod_data_source_block ga_ak51_5
_cod_original_cell_volume 2324.91(9)
_cod_original_sg_symbol_H-M 'P 21/n'
_cod_database_code 4081441
_audit_block_refno 1693
_audit_block_usercomment 'AK555, needle, colourless'
_olex2_refinement_description
;
1. Fixed Uiso
 At 1.2 times of:
  All C(H) groups, All C(H,H) groups
 At 1.5 times of:
  All C(H,H,H) groups
2. Restrained distances
 C20-H20A \\sim C20-H20B \\sim C21-H21A \\sim C21-H21B
 with sigma of 0.02
3.a Ternary CH refined with riding coordinates:
 C3(H3), C6(H6), C9(H9), C12(H12)
3.b Secondary CH2 refined with riding coordinates:
 C1(H1A,H1B), C2(H2A,H2B), C15(H15A,H15B)
3.c Aromatic/amide H refined with riding coordinates:
 C17(H17), C18(H18), C19(H19)
3.d Idealised Me refined as rotating group:
 C4(H4A,H4B,H4C), C5(H5A,H5B,H5C), C7(H7A,H7B,H7C), C8(H8A,H8B,H8C), C10(H10A,
 H10B,H10C), C11(H11A,H11B,H11C), C13(H13A,H13B,H13C), C14(H14A,H14B,H14C)
;
_shelx_estimated_absorpt_t_max 0.783
_shelx_estimated_absorpt_t_min 0.783
_shelx_space_group_comment
;
The symmetry employed for this shelxl refinement is uniquely defined
by the following loop, which should always be used as a source of
symmetry information in preference to the above space-group names.
They are only intended as comments.
;
_shelxl_version_number 2013-3
_cell_oxdiff_length_a 7.62338(18)
_cell_oxdiff_length_b 16.7982(4)
_cell_oxdiff_length_c 18.4070(5)
_cell_oxdiff_angle_alpha 89.9846(19)
_cell_oxdiff_angle_beta 99.492(2)
_cell_oxdiff_angle_gamma 89.9450(19)
_cell_oxdiff_volume 2324.91(10)
_cell_oxdiff_measurement_reflns_used 12958
_cell_oxdiff_twin_number 2

loop_
_symmetry_equiv_pos_as_xyz
'x, y, z'
'-x+1/2, y+1/2, -z+1/2'
'-x, -y, -z'
'x-1/2, -y-1/2, z-1/2'

loop_
_atom_site_label
_atom_site_type_symbol
_atom_site_fract_x
_atom_site_fract_y
_atom_site_fract_z
_atom_site_U_iso_or_equiv
_atom_site_adp_type
_atom_site_occupancy
_atom_site_site_symmetry_order
_atom_site_calc_flag
_atom_site_refinement_flags_posn
_atom_site_refinement_flags_adp
Ni Ni 0.30444(11) 0.26111(4) 0.26603(4) 0.0167(2) Uani 1 1 d . .
P1 P 0.36178(16) 0.25087(6) 0.15642(6) 0.0164(2) Uani 1 1 d . .
P2 P 0.40426(16) 0.37757(7) 0.29628(6) 0.0159(3) Uani 1 1 d . .
O O 0.7304(5) 0.4654(2) 0.07855(19) 0.0262(8) Uani 1 1 d . .
N N 0.4155(5) 0.4127(2) 0.1504(2) 0.0181(8) Uani 1 1 d . .
C1 C 0.4796(7) 0.3378(3) 0.1238(2) 0.0210(10) Uani 1 1 d . .
H1A H 0.6090 0.3327 0.1417 0.025 Uiso 1 1 calc R U
H1B H 0.4604 0.3381 0.0693 0.025 Uiso 1 1 calc R U
C2 C 0.5018(6) 0.4329(3) 0.2256(2) 0.0197(9) Uani 1 1 d . .
H2A H 0.4895 0.4907 0.2337 0.024 Uiso 1 1 calc R U
H2B H 0.6303 0.4205 0.2311 0.024 Uiso 1 1 calc R U
C3 C 0.1712(6) 0.2398(3) 0.0799(2) 0.0211(10) Uani 1 1 d . .
H3 H 0.2163 0.2457 0.0321 0.025 Uiso 1 1 calc R U
C4 C 0.0372(7) 0.3069(3) 0.0856(3) 0.0307(12) Uani 1 1 d . .
H4A H -0.0092 0.3016 0.1319 0.046 Uiso 1 1 calc R U
H4B H -0.0612 0.3033 0.0441 0.046 Uiso 1 1 calc R U
H4C H 0.0965 0.3585 0.0844 0.046 Uiso 1 1 calc R U
C5 C 0.0823(7) 0.1586(3) 0.0809(3) 0.0255(11) Uani 1 1 d . .
H5A H 0.1658 0.1170 0.0715 0.038 Uiso 1 1 calc R U
H5B H -0.0236 0.1569 0.0426 0.038 Uiso 1 1 calc R U
H5C H 0.0475 0.1499 0.1292 0.038 Uiso 1 1 calc R U
C6 C 0.5107(6) 0.1668(3) 0.1411(2) 0.0180(9) Uani 1 1 d . .
H6 H 0.4428 0.1169 0.1469 0.022 Uiso 1 1 calc R U
C7 C 0.5611(7) 0.1634(3) 0.0640(3) 0.0276(11) Uani 1 1 d . .
H7A H 0.4528 0.1614 0.0270 0.041 Uiso 1 1 calc R U
H7B H 0.6328 0.1157 0.0598 0.041 Uiso 1 1 calc R U
H7C H 0.6300 0.2109 0.0559 0.041 Uiso 1 1 calc R U
C8 C 0.6732(7) 0.1653(3) 0.2016(3) 0.0252(10) Uani 1 1 d . .
H8A H 0.7449 0.2131 0.1982 0.038 Uiso 1 1 calc R U
H8B H 0.7446 0.1179 0.1959 0.038 Uiso 1 1 calc R U
H8C H 0.6346 0.1638 0.2498 0.038 Uiso 1 1 calc R U
C9 C 0.2466(6) 0.4530(3) 0.3211(2) 0.0200(9) Uani 1 1 d . .
H9 H 0.3052 0.5064 0.3227 0.024 Uiso 1 1 calc R U
C10 C 0.0831(7) 0.4542(3) 0.2605(3) 0.0261(11) Uani 1 1 d . .
H10A H 0.1202 0.4647 0.2129 0.039 Uiso 1 1 calc R U
H10B H 0.0015 0.4962 0.2710 0.039 Uiso 1 1 calc R U
H10C H 0.0228 0.4026 0.2588 0.039 Uiso 1 1 calc R U
C11 C 0.1949(7) 0.4366(3) 0.3966(3) 0.0255(11) Uani 1 1 d . .
H11A H 0.1405 0.3837 0.3965 0.038 Uiso 1 1 calc R U
H11B H 0.1097 0.4769 0.4072 0.038 Uiso 1 1 calc R U
H11C H 0.3014 0.4386 0.4346 0.038 Uiso 1 1 calc R U
C12 C 0.5895(6) 0.3780(3) 0.3754(2) 0.0189(9) Uani 1 1 d . .
H12 H 0.5392 0.3593 0.4192 0.023 Uiso 1 1 calc R U
C13 C 0.7294(7) 0.3165(3) 0.3619(3) 0.0245(10) Uani 1 1 d . .
H13A H 0.6729 0.2642 0.3530 0.037 Uiso 1 1 calc R U
H13B H 0.8231 0.3136 0.4052 0.037 Uiso 1 1 calc R U
H13C H 0.7814 0.3323 0.3188 0.037 Uiso 1 1 calc R U
C14 C 0.6740(7) 0.4593(3) 0.3956(3) 0.0246(10) Uani 1 1 d . .
H14A H 0.7274 0.4795 0.3544 0.037 Uiso 1 1 calc R U
H14B H 0.7662 0.4539 0.4393 0.037 Uiso 1 1 calc R U
H14C H 0.5825 0.4965 0.4062 0.037 Uiso 1 1 calc R U
C15 C 0.4216(7) 0.4796(3) 0.0989(2) 0.0208(10) Uani 1 1 d . .
H15A H 0.3436 0.5224 0.1123 0.025 Uiso 1 1 calc R U
H15B H 0.3699 0.4612 0.0488 0.025 Uiso 1 1 calc R U
C16 C 0.5992(6) 0.5148(3) 0.0955(2) 0.0195(10) Uani 1 1 d . .
C17 C 0.6623(7) 0.5899(3) 0.1047(3) 0.0247(10) Uani 1 1 d . .
H17 H 0.5986 0.6352 0.1168 0.030 Uiso 1 1 calc R U
C18 C 0.8432(8) 0.5883(3) 0.0926(3) 0.0273(11) Uani 1 1 d . .
H18 H 0.9228 0.6321 0.0950 0.033 Uiso 1 1 calc R U
C19 C 0.8772(6) 0.5125(3) 0.0773(3) 0.0251(11) Uani 1 1 d . .
H19 H 0.9880 0.4938 0.0669 0.030 Uiso 1 1 calc R U
C20 C 0.2047(7) 0.1603(3) 0.2929(3) 0.0260(11) Uani 1 1 d D .
H20A H 0.091(5) 0.148(3) 0.264(3) 0.031 Uiso 1 1 d D U
H20B H 0.290(6) 0.117(3) 0.295(3) 0.031 Uiso 1 1 d D U
C21 C 0.2178(7) 0.2164(3) 0.3516(3) 0.0249(11) Uani 1 1 d D .
H21A H 0.310(6) 0.213(3) 0.394(2) 0.030 Uiso 1 1 d D U
H21B H 0.111(5) 0.242(3) 0.362(3) 0.030 Uiso 1 1 d D U

loop_
_atom_site_aniso_label
_atom_site_aniso_U_11
_atom_site_aniso_U_22
_atom_site_aniso_U_33
_atom_site_aniso_U_23
_atom_site_aniso_U_13
_atom_site_aniso_U_12
Ni 0.0173(4) 0.0130(4) 0.0203(4) 0.0006(3) 0.0044(3) -0.0015(3)
P1 0.0184(6) 0.0122(5) 0.0188(5) -0.0010(4) 0.0037(4) -0.0017(5)
P2 0.0172(5) 0.0142(5) 0.0166(5) 0.0003(4) 0.0035(4) -0.0015(5)
O 0.0251(19) 0.0232(18) 0.0319(18) 0.0033(14) 0.0092(15) 0.0019(16)
N 0.022(2) 0.0136(18) 0.0189(17) 0.0018(14) 0.0054(15) 0.0016(16)
C1 0.025(3) 0.017(2) 0.022(2) -0.0011(17) 0.0064(19) 0.000(2)
C2 0.020(2) 0.018(2) 0.022(2) -0.0028(17) 0.0050(19) -0.004(2)
C3 0.022(2) 0.020(2) 0.021(2) 0.0004(17) 0.0021(18) -0.0001(19)
C4 0.026(3) 0.022(3) 0.042(3) -0.002(2) -0.001(2) 0.001(2)
C5 0.023(3) 0.027(3) 0.026(2) -0.005(2) 0.0007(19) -0.002(2)
C6 0.018(2) 0.014(2) 0.022(2) -0.0015(16) 0.0039(18) 0.0006(18)
C7 0.027(3) 0.028(3) 0.029(2) -0.005(2) 0.007(2) 0.006(2)
C8 0.021(2) 0.023(2) 0.030(2) -0.0011(19) 0.001(2) 0.008(2)
C9 0.020(2) 0.017(2) 0.024(2) -0.0030(17) 0.0060(19) 0.003(2)
C10 0.024(3) 0.026(3) 0.028(2) -0.004(2) 0.004(2) 0.005(2)
C11 0.024(3) 0.028(3) 0.026(2) -0.001(2) 0.008(2) 0.002(2)
C12 0.019(2) 0.019(2) 0.0183(19) 0.0005(17) 0.0012(17) 0.0004(19)
C13 0.021(2) 0.023(2) 0.029(2) -0.0009(19) 0.002(2) 0.003(2)
C14 0.020(2) 0.022(3) 0.029(2) -0.0042(19) -0.002(2) -0.002(2)
C15 0.023(3) 0.019(2) 0.020(2) 0.0027(17) 0.0017(19) -0.004(2)
C16 0.021(2) 0.021(2) 0.017(2) 0.0027(17) 0.0032(17) 0.001(2)
C17 0.025(3) 0.022(2) 0.029(2) -0.0047(19) 0.009(2) -0.006(2)
C18 0.026(3) 0.028(3) 0.028(2) 0.001(2) 0.006(2) -0.008(2)
C19 0.017(2) 0.028(3) 0.031(2) 0.006(2) 0.0058(19) 0.001(2)
C20 0.028(3) 0.017(2) 0.034(3) 0.005(2) 0.009(2) -0.003(2)
C21 0.027(3) 0.023(3) 0.027(2) 0.0043(19) 0.010(2) -0.003(2)

loop_
_atom_type_symbol
_atom_type_description
_atom_type_scat_dispersion_real
_atom_type_scat_dispersion_imag
_atom_type_scat_source
C C 0.0181 0.0091 'International Tables Vol C Tables 4.2.6.8 and 6.1.1.4'
H H 0.0000 0.0000 'International Tables Vol C Tables 4.2.6.8 and 6.1.1.4'
N N 0.0311 0.0180 'International Tables Vol C Tables 4.2.6.8 and 6.1.1.4'
Ni Ni -3.0029 0.5091 'International Tables Vol C Tables 4.2.6.8 and 6.1.1.4'
O O 0.0492 0.0322 'International Tables Vol C Tables 4.2.6.8 and 6.1.1.4'
P P 0.2955 0.4335 'International Tables Vol C Tables 4.2.6.8 and 6.1.1.4'

loop_
_exptl_crystal_face_index_h
_exptl_crystal_face_index_k
_exptl_crystal_face_index_l
_exptl_crystal_face_perp_dist
_exptl_oxdiff_crystal_face_indexfrac_h
_exptl_oxdiff_crystal_face_indexfrac_k
_exptl_oxdiff_crystal_face_indexfrac_l
_exptl_oxdiff_crystal_face_x
_exptl_oxdiff_crystal_face_y
_exptl_oxdiff_crystal_face_z
5 -1 -1 0.0257 5.0023 -1.0059 -0.9602 -0.1516 0.6924 0.7320
-5 3 1 0.0325 -5.0033 3.0092 0.9612 0.1281 -0.5751 -0.8715
-1 -11 0 0.1185 -0.9947 -11.0173 -0.0134 0.1786 -0.7928 0.6338
1 11 0 0.1224 0.9947 11.0173 0.0134 -0.1786 0.7928 -0.6338
0 0 12 0.0100 -0.0128 -0.0160 12.0178 -1.0076 -0.1465 0.0485
0 0 -12 0.0010 0.0128 0.0160 -12.0178 1.0076 0.1465 -0.0485
-5 3 0 0.0246 -5.0022 3.0106 -0.0403 0.2121 -0.5629 -0.8755

loop_
_geom_angle_atom_site_label_1
_geom_angle_atom_site_label_2
_geom_angle_atom_site_label_3
_geom_angle
P2 Ni P1 101.50(5)
C20 Ni P1 108.52(16)
C20 Ni P2 149.73(16)
C20 Ni C21 42.8(2)
C21 Ni P1 151.27(16)
C21 Ni P2 107.13(16)
C1 P1 Ni 115.13(15)
C3 P1 Ni 117.80(16)
C3 P1 C1 101.1(2)
C3 P1 C6 103.3(2)
C6 P1 Ni 115.37(15)
C6 P1 C1 101.9(2)
C2 P2 Ni 116.30(15)
C2 P2 C9 100.5(2)
C2 P2 C12 102.0(2)
C9 P2 Ni 118.17(16)
C12 P2 Ni 113.60(15)
C12 P2 C9 104.1(2)
C19 O C16 106.3(4)
C1 N C2 113.0(4)
C1 N C15 113.1(3)
C2 N C15 111.9(4)
P1 C1 H1A 109.4
P1 C1 H1B 109.4
N C1 P1 111.1(3)
N C1 H1A 109.4
N C1 H1B 109.4
H1A C1 H1B 108.0
P2 C2 H2A 109.2
P2 C2 H2B 109.2
N C2 P2 112.2(3)
N C2 H2A 109.2
N C2 H2B 109.2
H2A C2 H2B 107.9
P1 C3 H3 108.5
C4 C3 P1 108.7(3)
C4 C3 H3 108.5
C5 C3 P1 111.9(3)
C5 C3 H3 108.5
C5 C3 C4 110.7(4)
C3 C4 H4A 109.5
C3 C4 H4B 109.5
C3 C4 H4C 109.5
H4A C4 H4B 109.5
H4A C4 H4C 109.5
H4B C4 H4C 109.5
C3 C5 H5A 109.5
C3 C5 H5B 109.5
C3 C5 H5C 109.5
H5A C5 H5B 109.5
H5A C5 H5C 109.5
H5B C5 H5C 109.5
P1 C6 H6 106.3
C7 C6 P1 114.9(3)
C7 C6 H6 106.3
C8 C6 P1 110.2(3)
C8 C6 H6 106.3
C8 C6 C7 112.3(4)
C6 C7 H7A 109.5
C6 C7 H7B 109.5
C6 C7 H7C 109.5
H7A C7 H7B 109.5
H7A C7 H7C 109.5
H7B C7 H7C 109.5
C6 C8 H8A 109.5
C6 C8 H8B 109.5
C6 C8 H8C 109.5
H8A C8 H8B 109.5
H8A C8 H8C 109.5
H8B C8 H8C 109.5
P2 C9 H9 108.4
C10 C9 P2 108.2(3)
C10 C9 H9 108.4
C10 C9 C11 111.3(4)
C11 C9 P2 112.0(3)
C11 C9 H9 108.4
C9 C10 H10A 109.5
C9 C10 H10B 109.5
C9 C10 H10C 109.5
H10A C10 H10B 109.5
H10A C10 H10C 109.5
H10B C10 H10C 109.5
C9 C11 H11A 109.5
C9 C11 H11B 109.5
C9 C11 H11C 109.5
H11A C11 H11B 109.5
H11A C11 H11C 109.5
H11B C11 H11C 109.5
P2 C12 H12 106.7
C13 C12 P2 109.2(3)
C13 C12 H12 106.7
C14 C12 P2 115.5(3)
C14 C12 H12 106.7
C14 C12 C13 111.4(4)
C12 C13 H13A 109.5
C12 C13 H13B 109.5
C12 C13 H13C 109.5
H13A C13 H13B 109.5
H13A C13 H13C 109.5
H13B C13 H13C 109.5
C12 C14 H14A 109.5
C12 C14 H14B 109.5
C12 C14 H14C 109.5
H14A C14 H14B 109.5
H14A C14 H14C 109.5
H14B C14 H14C 109.5
N C15 H15A 108.0
N C15 H15B 108.0
N C15 C16 117.0(4)
H15A C15 H15B 107.3
C16 C15 H15A 108.0
C16 C15 H15B 108.0
O C16 C15 118.1(4)
C17 C16 O 109.6(4)
C17 C16 C15 132.3(5)
C16 C17 H17 126.4
C16 C17 C18 107.2(4)
C18 C17 H17 126.4
C17 C18 H18 127.0
C19 C18 C17 105.9(5)
C19 C18 H18 127.0
O C19 H19 124.5
C18 C19 O 111.0(5)
C18 C19 H19 124.5
Ni C20 H20A 114(3)
Ni C20 H20B 112(3)
H20A C20 H20B 114(5)
C21 C20 Ni 68.7(3)
C21 C20 H20A 120(3)
C21 C20 H20B 120(3)
Ni C21 H21A 112(3)
Ni C21 H21B 113(3)
C20 C21 Ni 68.6(3)
C20 C21 H21A 122(4)
C20 C21 H21B 119(4)
H21A C21 H21B 114(5)

loop_
_geom_bond_atom_site_label_1
_geom_bond_atom_site_label_2
_geom_bond_distance
Ni P1 2.1410(13)
Ni P2 2.1392(13)
Ni C20 1.953(5)
Ni C21 1.955(5)
P1 C1 1.865(5)
P1 C3 1.858(5)
P1 C6 1.862(5)
P2 C2 1.851(5)
P2 C9 1.855(5)
P2 C12 1.854(5)
O C16 1.374(6)
O C19 1.374(6)
N C1 1.464(6)
N C2 1.472(6)
N C15 1.475(6)
C1 H1A 0.9900
C1 H1B 0.9900
C2 H2A 0.9900
C2 H2B 0.9900
C3 H3 1.0000
C3 C4 1.536(7)
C3 C5 1.525(7)
C4 H4A 0.9800
C4 H4B 0.9800
C4 H4C 0.9800
C5 H5A 0.9800
C5 H5B 0.9800
C5 H5C 0.9800
C6 H6 1.0000
C6 C7 1.531(6)
C6 C8 1.523(6)
C7 H7A 0.9800
C7 H7B 0.9800
C7 H7C 0.9800
C8 H8A 0.9800
C8 H8B 0.9800
C8 H8C 0.9800
C9 H9 1.0000
C9 C10 1.529(6)
C9 C11 1.532(6)
C10 H10A 0.9800
C10 H10B 0.9800
C10 H10C 0.9800
C11 H11A 0.9800
C11 H11B 0.9800
C11 H11C 0.9800
C12 H12 1.0000
C12 C13 1.535(6)
C12 C14 1.529(6)
C13 H13A 0.9800
C13 H13B 0.9800
C13 H13C 0.9800
C14 H14A 0.9800
C14 H14B 0.9800
C14 H14C 0.9800
C15 H15A 0.9900
C15 H15B 0.9900
C15 C16 1.488(6)
C16 C17 1.351(7)
C17 H17 0.9500
C17 C18 1.433(7)
C18 H18 0.9500
C18 C19 1.338(7)
C19 H19 0.9500
C20 H20A 0.96(3)
C20 H20B 0.97(3)
C20 C21 1.425(7)
C21 H21A 0.96(3)
C21 H21B 0.96(3)

loop_
_geom_torsion_atom_site_label_1
_geom_torsion_atom_site_label_2
_geom_torsion_atom_site_label_3
_geom_torsion_atom_site_label_4
_geom_torsion
Ni P1 C1 N -37.6(4)
Ni P1 C3 C4 52.1(4)
Ni P1 C3 C5 -70.5(4)
Ni P1 C6 C7 -176.0(3)
Ni P1 C6 C8 -48.0(4)
Ni P2 C2 N 31.6(4)
Ni P2 C9 C10 -50.1(4)
Ni P2 C9 C11 72.9(4)
Ni P2 C12 C13 49.4(4)
Ni P2 C12 C14 175.9(3)
O C16 C17 C18 0.2(5)
N C15 C16 O 57.1(5)
N C15 C16 C17 -124.6(6)
C1 P1 C3 C4 -74.2(4)
C1 P1 C3 C5 163.2(3)
C1 P1 C6 C7 -50.5(4)
C1 P1 C6 C8 77.5(4)
C1 N C2 P2 -79.9(4)
C1 N C15 C16 -75.3(5)
C2 P2 C9 C10 77.5(4)
C2 P2 C9 C11 -159.5(3)
C2 P2 C12 C13 -76.6(4)
C2 P2 C12 C14 49.9(4)
C2 N C1 P1 83.3(4)
C2 N C15 C16 53.7(5)
C3 P1 C1 N 90.5(3)
C3 P1 C6 C7 54.1(4)
C3 P1 C6 C8 -177.9(3)
C6 P1 C1 N -163.3(3)
C6 P1 C3 C4 -179.5(3)
C6 P1 C3 C5 58.0(4)
C9 P2 C2 N -97.2(3)
C9 P2 C12 C13 179.2(3)
C9 P2 C12 C14 -54.3(4)
C12 P2 C2 N 155.8(3)
C12 P2 C9 C10 -177.2(3)
C12 P2 C9 C11 -54.1(4)
C15 N C1 P1 -148.2(3)
C15 N C2 P2 151.0(3)
C15 C16 C17 C18 -178.2(5)
C16 O C19 C18 0.0(5)
C16 C17 C18 C19 -0.2(5)
C17 C18 C19 O 0.1(6)
C19 O C16 C15 178.6(4)
C19 O C16 C17 -0.2(5)

loop_
_cell_oxdiff_twin_id
_cell_oxdiff_twin_matrix_11
_cell_oxdiff_twin_matrix_12
_cell_oxdiff_twin_matrix_13
_cell_oxdiff_twin_matrix_21
_cell_oxdiff_twin_matrix_22
_cell_oxdiff_twin_matrix_23
_cell_oxdiff_twin_matrix_31
_cell_oxdiff_twin_matrix_32
_cell_oxdiff_twin_matrix_33
1 1.0000 0.0000 0.0000 0.0000 1.0000 0.0000 0.0000 0.0000 1.0000
2 -0.9984 -0.0006 0.0010 -0.0044 -1.0014 -0.0040 0.8130 -0.0046 1.0015

loop_
_diffrn_oxdiff_twin_id
_diffrn_oxdiff_twin_ratio
_diffrn_oxdiff_twin_reflns_isolated
_diffrn_oxdiff_twin_reflns_overlapped
1 0.6199 16369 36184
2 0.3801 16159 36184
